data_7036181
loop_
_publ_author_name
'Nguyen, Bao N.'
'Adrio, Luis A.'
'Albrecht, Tim'
'White, Andrew J. P.'
'Newton, Mark A.'
'Nachtegaal, Maarten'
'Figueroa, Santiago J. A.'
'Hii, King Kuok Mimi'

_publ_section_title
;
 Electronic structures of cyclometalated palladium complexes in the higher
 oxidation states.
;
_journal_issue 37
_journal_name_full 'Dalton transactions (Cambridge, England : 2003)'
_journal_page_first 16586
_journal_page_last 16591
_journal_paper_doi 10.1039/c5dt02104a
_journal_volume 44
_journal_year 2015
_chemical_formula_moiety 'C26 H22 N2 O4 Pd, 3(C H Cl3)'
_chemical_formula_sum 'C29 H25 Cl9 N2 O4 Pd'
_chemical_formula_weight 890.96
_chemical_name_systematic
; 
 ? 
;
_space_group_IT_number 2
_symmetry_cell_setting triclinic
_symmetry_space_group_name_Hall '-P 1'
_symmetry_space_group_name_H-M 'P -1'
_atom_sites_solution_hydrogens geom
_atom_sites_solution_primary direct
_atom_sites_solution_secondary difmap
_audit_creation_method SHELXL-97
_audit_update_record
;
2014-09-24 deposited with the CCDC.
2015-08-18 downloaded from the CCDC.
;
_cell_angle_alpha 85.1400(19)
_cell_angle_beta 87.1778(14)
_cell_angle_gamma 70.4519(19)
_cell_formula_units_Z 2
_cell_length_a 9.26266(13)
_cell_length_b 12.1740(3)
_cell_length_c 16.6694(3)
_cell_measurement_reflns_used 11590
_cell_measurement_temperature 173(2)
_cell_measurement_theta_max 32.9472
_cell_measurement_theta_min 3.3087
_cell_volume 1764.55(6)
_computing_cell_refinement 'CrysAlis RED, Oxford Diffraction Ltd'
_computing_data_collection 'CrysAlis CCD, Oxford Diffraction Ltd'
_computing_data_reduction 'CrysAlis RED, Oxford Diffraction Ltd'
_computing_molecular_graphics 'Bruker SHELXTL'
_computing_publication_material 'Bruker SHELXTL'
_computing_structure_refinement 'SHELXL-97 (Sheldrick, 1997)'
_computing_structure_solution 'SHELXS-97 (Sheldrick, 1990)'
_diffrn_ambient_temperature 173(2)
_diffrn_detector_area_resol_mean 15.9825
_diffrn_measured_fraction_theta_full 0.986
_diffrn_measured_fraction_theta_max 0.873
_diffrn_measurement_device_type 'OD Xcalibur 3'
_diffrn_measurement_method 'omega scans'
_diffrn_radiation_monochromator graphite
_diffrn_radiation_source 'Enhance (Mo) X-ray Source'
_diffrn_radiation_type MoK\a
_diffrn_radiation_wavelength 0.71073
_diffrn_reflns_av_R_equivalents 0.0176
_diffrn_reflns_av_sigmaI/netI 0.0420
_diffrn_reflns_limit_h_max 13
_diffrn_reflns_limit_h_min -14
_diffrn_reflns_limit_k_max 18
_diffrn_reflns_limit_k_min -9
_diffrn_reflns_limit_l_max 24
_diffrn_reflns_limit_l_min -23
_diffrn_reflns_number 19111
_diffrn_reflns_theta_full 31.00
_diffrn_reflns_theta_max 33.02
_diffrn_reflns_theta_min 3.32
_exptl_absorpt_coefficient_mu 1.245
_exptl_absorpt_correction_T_max 0.856
_exptl_absorpt_correction_T_min 0.718
_exptl_absorpt_correction_type analytical
_exptl_absorpt_process_details
; 
CrysAlisPro, Oxford Diffraction Ltd., 
Version 1.171.33.66 (release 28-04-2010 CrysAlis171 .NET) 
(compiled Apr 28 2010,14:27:37) 
Analytical numeric absorption correction using a multifaceted crystal 
model based on expressions derived by R.C. Clark & J.S. Reid. 
(Clark, R. C. & Reid, J. S. (1995). Acta Cryst. A51, 887-897) 
;
_exptl_crystal_colour 'Pale yellow'
_exptl_crystal_density_diffrn 1.677
_exptl_crystal_density_method 'not measured'
_exptl_crystal_description blocks
_exptl_crystal_F_000 888
_exptl_crystal_size_max 0.37
_exptl_crystal_size_mid 0.23
_exptl_crystal_size_min 0.13
_refine_diff_density_max 1.148
_refine_diff_density_min -1.197
_refine_diff_density_rms 0.082
_refine_ls_extinction_method none
_refine_ls_goodness_of_fit_ref 1.027
_refine_ls_hydrogen_treatment constr
_refine_ls_matrix_type full
_refine_ls_number_parameters 408
_refine_ls_number_reflns 11645
_refine_ls_number_restraints 0
_refine_ls_restrained_S_all 1.027
_refine_ls_R_factor_all 0.0476
_refine_ls_R_factor_gt 0.0355
_refine_ls_shift/su_max 0.002
_refine_ls_shift/su_mean 0.000
_refine_ls_structure_factor_coef Fsqd
_refine_ls_weighting_details 'calc w=1/[\s^2^(Fo^2^)+(0.0473P)^2^+0.0000P] where P=(Fo^2^+2Fc^2^)/3'
_refine_ls_weighting_scheme calc
_refine_ls_wR_factor_gt 0.0859
_refine_ls_wR_factor_ref 0.0882
_reflns_number_gt 9352
_reflns_number_total 11645
_reflns_threshold_expression >2sigma(I)
_cod_data_source_file c5dt02104a2.cif
_cod_data_source_block 4
_cod_depositor_comments
;
The following automatic conversions were performed:

'_symmetry_cell_setting' value 'Triclinic' changed to 'triclinic'
according to
/usr/data/users/saulius/crontab/automatic-downloads/rss-feeds/RSC/lib/dictionaries/cif_core.dic
dictionary named 'cif_core.dic' version 2.4.2 from 2011-04-26.

Automatic conversion script
Id: cif_fix_values 3271 2015-04-21 07:52:19Z andrius 

 Adding full bibliography for 7036180--7036181.cif.
;
_cod_original_sg_symbol_H-M P-1
_cod_database_code 7036181

loop_
_symmetry_equiv_pos_as_xyz
'x, y, z'
'-x, -y, -z'

loop_
_atom_site_label
_atom_site_type_symbol
_atom_site_fract_x
_atom_site_fract_y
_atom_site_fract_z
_atom_site_U_iso_or_equiv
_atom_site_adp_type
_atom_site_occupancy
_atom_site_symmetry_multiplicity
_atom_site_calc_flag
_atom_site_refinement_flags
Pd Pd 0.458376(15) 0.605917(13) 0.239767(8) 0.01902(4) Uani 1 1 d .
N1 N 0.45806(18) 0.47946(15) 0.16838(9) 0.0244(3) Uani 1 1 d .
C2 C 0.5340(2) 0.3650(2) 0.18344(13) 0.0320(4) Uani 1 1 d .
H2A H 0.5907 0.3391 0.2314 0.038 Uiso 1 1 calc R
C3 C 0.5317(3) 0.2844(2) 0.13113(16) 0.0431(6) Uani 1 1 d .
H3A H 0.5860 0.2037 0.1428 0.052 Uiso 1 1 calc R
C4 C 0.4496(3) 0.3218(3) 0.06140(16) 0.0473(7) Uani 1 1 d .
H4A H 0.4476 0.2673 0.0243 0.057 Uiso 1 1 calc R
C5 C 0.3705(3) 0.4393(3) 0.04597(14) 0.0424(6) Uani 1 1 d .
H5A H 0.3131 0.4659 -0.0017 0.051 Uiso 1 1 calc R
C6 C 0.3748(2) 0.5187(2) 0.10018(11) 0.0281(4) Uani 1 1 d .
C7 C 0.3036(2) 0.6442(2) 0.09104(11) 0.0278(4) Uani 1 1 d .
C8 C 0.2125(2) 0.7054(3) 0.02608(13) 0.0406(6) Uani 1 1 d .
H8A H 0.1918 0.6641 -0.0154 0.049 Uiso 1 1 calc R
C9 C 0.1532(3) 0.8256(3) 0.02300(15) 0.0491(7) Uani 1 1 d .
H9A H 0.0922 0.8671 -0.0211 0.059 Uiso 1 1 calc R
C10 C 0.1814(3) 0.8866(2) 0.08308(16) 0.0450(6) Uani 1 1 d .
H10A H 0.1402 0.9696 0.0796 0.054 Uiso 1 1 calc R
C11 C 0.2695(2) 0.8281(2) 0.14882(14) 0.0335(5) Uani 1 1 d .
H11A H 0.2872 0.8700 0.1908 0.040 Uiso 1 1 calc R
C12 C 0.3302(2) 0.70805(19) 0.15142(11) 0.0245(4) Uani 1 1 d .
N21 N 0.57403(18) 0.48617(15) 0.33695(9) 0.0247(3) Uani 1 1 d .
C22 C 0.7256(2) 0.4444(2) 0.35027(13) 0.0305(4) Uani 1 1 d .
H22A H 0.7926 0.4709 0.3149 0.037 Uiso 1 1 calc R
C23 C 0.7862(3) 0.3648(2) 0.41321(14) 0.0383(5) Uani 1 1 d .
H23A H 0.8938 0.3352 0.4206 0.046 Uiso 1 1 calc R
C24 C 0.6886(3) 0.3282(2) 0.46572(15) 0.0449(6) Uani 1 1 d .
H24A H 0.7284 0.2735 0.5100 0.054 Uiso 1 1 calc R
C25 C 0.5329(3) 0.3715(2) 0.45352(13) 0.0396(5) Uani 1 1 d .
H25A H 0.4643 0.3478 0.4895 0.047 Uiso 1 1 calc R
C26 C 0.4775(2) 0.45064(18) 0.38752(11) 0.0262(4) Uani 1 1 d .
C27 C 0.3150(2) 0.50364(19) 0.36717(11) 0.0254(4) Uani 1 1 d .
C28 C 0.1967(3) 0.4819(2) 0.41389(12) 0.0344(5) Uani 1 1 d .
H28A H 0.2200 0.4300 0.4609 0.041 Uiso 1 1 calc R
C29 C 0.0456(3) 0.5357(2) 0.39198(13) 0.0381(5) Uani 1 1 d .
H29A H -0.0342 0.5211 0.4244 0.046 Uiso 1 1 calc R
C30 C 0.0107(2) 0.6095(2) 0.32419(13) 0.0347(5) Uani 1 1 d .
H30A H -0.0934 0.6452 0.3096 0.042 Uiso 1 1 calc R
C31 C 0.1255(2) 0.6332(2) 0.27607(13) 0.0299(4) Uani 1 1 d .
H31A H 0.1006 0.6851 0.2291 0.036 Uiso 1 1 calc R
C32 C 0.2775(2) 0.57943(18) 0.29816(11) 0.0227(4) Uani 1 1 d .
O40 O 0.65324(15) 0.64008(14) 0.17970(8) 0.0286(3) Uani 1 1 d .
C41 C 0.7642(2) 0.5633(2) 0.15218(12) 0.0289(4) Uani 1 1 d .
O42 O 0.78246(18) 0.45765(16) 0.15599(12) 0.0456(4) Uani 1 1 d .
C43 C 0.8903(3) 0.6029(2) 0.10950(15) 0.0401(5) Uani 1 1 d .
H43A H 0.9894 0.5407 0.1165 0.060 Uiso 1 1 calc R
H43B H 0.8936 0.6734 0.1327 0.060 Uiso 1 1 calc R
H43C H 0.8687 0.6202 0.0520 0.060 Uiso 1 1 calc R
O45 O 0.41382(15) 0.74725(13) 0.30407(9) 0.0281(3) Uani 1 1 d .
C46 C 0.5091(2) 0.7697(2) 0.34879(12) 0.0280(4) Uani 1 1 d .
O47 O 0.64217(17) 0.71076(18) 0.35933(12) 0.0510(5) Uani 1 1 d .
C48 C 0.4357(3) 0.8809(2) 0.39107(16) 0.0428(6) Uani 1 1 d .
H48A H 0.4519 0.8644 0.4491 0.064 Uiso 1 1 calc R
H48B H 0.3255 0.9107 0.3809 0.064 Uiso 1 1 calc R
H48C H 0.4822 0.9394 0.3706 0.064 Uiso 1 1 calc R
C50 C 0.0533(3) 0.2511(3) 0.20511(16) 0.0471(6) Uani 1 1 d .
H50A H -0.0436 0.3190 0.1978 0.057 Uiso 1 1 calc R
Cl1 Cl 0.13838(8) 0.21751(8) 0.10985(4) 0.05953(19) Uani 1 1 d .
Cl2 Cl 0.17504(12) 0.29118(11) 0.26444(6) 0.0916(3) Uani 1 1 d .
Cl3 Cl 0.00829(16) 0.13452(11) 0.25244(7) 0.1054(4) Uani 1 1 d .
C60 C 0.8328(3) 0.8969(2) 0.41750(16) 0.0463(6) Uani 1 1 d .
H60A H 0.7935 0.8499 0.3833 0.056 Uiso 1 1 calc R
Cl4 Cl 0.72013(9) 1.04480(7) 0.40107(5) 0.05746(18) Uani 1 1 d .
Cl5 Cl 0.81845(10) 0.84804(8) 0.51874(5) 0.0720(2) Uani 1 1 d .
Cl6 Cl 1.02434(8) 0.87775(8) 0.38844(5) 0.0650(2) Uani 1 1 d .
C70 C 0.6530(3) 0.8995(2) 0.15931(15) 0.0404(5) Uani 1 1 d .
H70A H 0.6426 0.8213 0.1748 0.048 Uiso 1 1 calc R
Cl7 Cl 0.81790(8) 0.90546(8) 0.20119(5) 0.0643(2) Uani 1 1 d .
Cl8 Cl 0.49240(9) 1.00878(7) 0.19747(7) 0.0781(3) Uani 1 1 d .
Cl9 Cl 0.66101(14) 0.91948(10) 0.05508(5) 0.0904(3) Uani 1 1 d .

loop_
_atom_site_aniso_label
_atom_site_aniso_U_11
_atom_site_aniso_U_22
_atom_site_aniso_U_33
_atom_site_aniso_U_23
_atom_site_aniso_U_13
_atom_site_aniso_U_12
Pd 0.01712(7) 0.02155(7) 0.01928(6) -0.00044(5) -0.00005(4) -0.00790(5)
N1 0.0252(8) 0.0269(9) 0.0251(7) -0.0050(7) 0.0049(6) -0.0138(6)
C2 0.0347(11) 0.0283(11) 0.0363(11) -0.0036(9) 0.0068(8) -0.0157(9)
C3 0.0497(14) 0.0318(13) 0.0550(15) -0.0154(11) 0.0158(12) -0.0226(11)
C4 0.0562(15) 0.0559(18) 0.0477(14) -0.0278(13) 0.0166(12) -0.0388(14)
C5 0.0439(13) 0.0636(18) 0.0336(11) -0.0168(11) 0.0039(10) -0.0338(12)
C6 0.0250(9) 0.0424(13) 0.0235(9) -0.0043(8) 0.0031(7) -0.0198(9)
C7 0.0211(9) 0.0412(13) 0.0235(9) 0.0012(8) -0.0011(7) -0.0142(8)
C8 0.0311(11) 0.0646(18) 0.0272(10) 0.0036(11) -0.0080(8) -0.0180(11)
C9 0.0332(12) 0.067(2) 0.0415(13) 0.0178(13) -0.0151(10) -0.0116(12)
C10 0.0342(12) 0.0394(15) 0.0553(15) 0.0148(12) -0.0098(10) -0.0074(10)
C11 0.0283(10) 0.0308(12) 0.0400(11) 0.0064(9) -0.0062(8) -0.0095(8)
C12 0.0197(8) 0.0296(11) 0.0249(8) 0.0036(8) -0.0020(7) -0.0102(7)
N21 0.0246(8) 0.0263(9) 0.0232(7) -0.0006(6) -0.0026(6) -0.0086(6)
C22 0.0255(9) 0.0313(12) 0.0332(10) 0.0015(9) -0.0060(8) -0.0075(8)
C23 0.0358(11) 0.0348(13) 0.0419(12) 0.0024(10) -0.0162(9) -0.0075(9)
C24 0.0587(15) 0.0363(14) 0.0394(12) 0.0131(11) -0.0210(11) -0.0166(11)
C25 0.0512(14) 0.0402(14) 0.0298(10) 0.0100(10) -0.0057(9) -0.0208(11)
C26 0.0328(10) 0.0267(10) 0.0214(8) -0.0012(7) -0.0010(7) -0.0129(8)
C27 0.0295(9) 0.0302(11) 0.0202(8) -0.0033(7) 0.0029(7) -0.0149(8)
C28 0.0419(12) 0.0446(14) 0.0239(9) -0.0045(9) 0.0079(8) -0.0246(10)
C29 0.0348(11) 0.0573(16) 0.0318(10) -0.0113(10) 0.0138(9) -0.0280(11)
C30 0.0235(9) 0.0454(14) 0.0390(11) -0.0115(10) 0.0079(8) -0.0156(9)
C31 0.0230(9) 0.0356(12) 0.0320(10) -0.0046(9) 0.0030(7) -0.0111(8)
C32 0.0220(8) 0.0260(10) 0.0228(8) -0.0064(7) 0.0045(7) -0.0112(7)
O40 0.0274(7) 0.0376(9) 0.0262(7) 0.0018(6) 0.0030(5) -0.0193(6)
C41 0.0335(10) 0.0314(11) 0.0266(9) 0.0018(8) -0.0113(8) -0.0165(9)
O42 0.0310(8) 0.0341(10) 0.0697(12) -0.0076(9) 0.0067(8) -0.0082(7)
C43 0.0337(11) 0.0510(16) 0.0398(12) -0.0065(11) 0.0085(9) -0.0200(11)
O45 0.0265(7) 0.0250(8) 0.0334(7) -0.0064(6) -0.0008(6) -0.0083(6)
C46 0.0255(9) 0.0354(12) 0.0274(9) -0.0079(8) 0.0076(7) -0.0156(8)
O47 0.0245(8) 0.0662(14) 0.0641(11) -0.0335(10) -0.0034(7) -0.0101(8)
C48 0.0445(13) 0.0403(15) 0.0499(14) -0.0190(12) 0.0070(11) -0.0199(11)
C50 0.0443(14) 0.0427(16) 0.0524(15) -0.0084(12) 0.0054(11) -0.0117(11)
Cl1 0.0576(4) 0.0778(6) 0.0476(4) -0.0118(4) 0.0017(3) -0.0269(4)
Cl2 0.0972(7) 0.1266(10) 0.0716(6) -0.0463(6) 0.0017(5) -0.0555(7)
Cl3 0.1565(11) 0.0823(8) 0.0980(7) -0.0067(6) 0.0408(7) -0.0728(8)
C60 0.0469(14) 0.0432(16) 0.0462(14) -0.0101(12) -0.0058(11) -0.0092(11)
Cl4 0.0665(4) 0.0407(4) 0.0564(4) -0.0062(3) -0.0030(3) -0.0053(3)
Cl5 0.0884(6) 0.0628(6) 0.0491(4) 0.0032(4) -0.0055(4) -0.0054(4)
Cl6 0.0466(4) 0.0689(6) 0.0786(5) -0.0087(4) -0.0109(3) -0.0159(3)
C70 0.0449(13) 0.0314(13) 0.0461(13) 0.0048(10) -0.0041(10) -0.0158(10)
Cl7 0.0530(4) 0.0651(5) 0.0757(5) -0.0129(4) -0.0177(4) -0.0167(3)
Cl8 0.0512(4) 0.0374(4) 0.1418(9) 0.0017(5) 0.0256(5) -0.0154(3)
Cl9 0.1411(9) 0.0932(8) 0.0427(4) 0.0152(4) -0.0237(5) -0.0484(7)

loop_
_atom_type_symbol
_atom_type_description
_atom_type_scat_dispersion_real
_atom_type_scat_dispersion_imag
_atom_type_scat_source
C C 0.0033 0.0016 'International Tables Vol C Tables 4.2.6.8 and 6.1.1.4'
H H 0.0000 0.0000 'International Tables Vol C Tables 4.2.6.8 and 6.1.1.4'
N N 0.0061 0.0033 'International Tables Vol C Tables 4.2.6.8 and 6.1.1.4'
O O 0.0106 0.0060 'International Tables Vol C Tables 4.2.6.8 and 6.1.1.4'
Cl Cl 0.1484 0.1585 'International Tables Vol C Tables 4.2.6.8 and 6.1.1.4'
Pd Pd -0.9988 1.0072 'International Tables Vol C Tables 4.2.6.8 and 6.1.1.4'

loop_
_geom_angle_atom_site_label_1
_geom_angle_atom_site_label_2
_geom_angle_atom_site_label_3
_geom_angle
C12 Pd C32 92.97(8)
C12 Pd O45 89.13(7)
C32 Pd O45 86.25(7)
C12 Pd N1 81.64(8)
C32 Pd N1 87.03(7)
O45 Pd N1 168.28(6)
C12 Pd N21 172.79(7)
C32 Pd N21 80.54(7)
O45 Pd N21 93.55(6)
N1 Pd N21 94.80(7)
C12 Pd O40 87.28(6)
C32 Pd O40 177.72(7)
O45 Pd O40 91.49(6)
N1 Pd O40 95.25(6)
N21 Pd O40 99.33(6)
C2 N1 C6 120.33(19)
C2 N1 Pd 124.78(14)
C6 N1 Pd 114.88(14)
N1 C2 C3 121.5(2)
C2 C3 C4 119.3(2)
C3 C4 C5 119.4(2)
C4 C5 C6 120.0(2)
N1 C6 C5 119.5(2)
N1 C6 C7 113.94(18)
C5 C6 C7 126.5(2)
C12 C7 C8 118.6(2)
C12 C7 C6 116.75(17)
C8 C7 C6 124.7(2)
C9 C8 C7 119.5(2)
C8 C9 C10 120.9(2)
C9 C10 C11 120.8(3)
C12 C11 C10 118.3(2)
C11 C12 C7 121.95(19)
C11 C12 Pd 125.29(16)
C7 C12 Pd 112.74(15)
C22 N21 C26 119.52(17)
C22 N21 Pd 127.57(14)
C26 N21 Pd 112.90(12)
N21 C22 C23 122.1(2)
C22 C23 C24 119.0(2)
C25 C24 C23 119.6(2)
C24 C25 C26 119.1(2)
N21 C26 C25 120.74(19)
N21 C26 C27 114.32(16)
C25 C26 C27 124.93(19)
C32 C27 C28 118.59(18)
C32 C27 C26 118.29(17)
C28 C27 C26 123.12(18)
C29 C28 C27 120.4(2)
C30 C29 C28 120.4(2)
C29 C30 C31 120.9(2)
C30 C31 C32 118.7(2)
C27 C32 C31 120.99(17)
C27 C32 Pd 113.90(13)
C31 C32 Pd 125.06(15)
C41 O40 Pd 123.50(14)
O40 C41 O42 126.0(2)
O40 C41 C43 116.8(2)
O42 C41 C43 117.2(2)
C46 O45 Pd 126.22(13)
O47 C46 O45 126.6(2)
O47 C46 C48 121.14(19)
O45 C46 C48 112.27(18)
Cl3 C50 Cl2 110.34(17)
Cl3 C50 Cl1 111.08(16)
Cl2 C50 Cl1 110.19(15)
Cl5 C60 Cl4 110.50(14)
Cl5 C60 Cl6 111.17(14)
Cl4 C60 Cl6 109.97(17)
Cl9 C70 Cl7 111.01(14)
Cl9 C70 Cl8 109.72(14)
Cl7 C70 Cl8 109.22(15)

loop_
_geom_bond_atom_site_label_1
_geom_bond_atom_site_label_2
_geom_bond_distance
Pd C12 1.9995(18)
Pd C32 2.0015(18)
Pd O45 2.0183(14)
Pd N1 2.0247(17)
Pd N21 2.1501(16)
Pd O40 2.1650(13)
N1 C2 1.343(3)
N1 C6 1.365(2)
C2 C3 1.372(3)
C3 C4 1.379(4)
C4 C5 1.379(4)
C5 C6 1.389(3)
C6 C7 1.446(3)
C7 C12 1.401(3)
C7 C8 1.404(3)
C8 C9 1.378(4)
C9 C10 1.380(4)
C10 C11 1.393(3)
C11 C12 1.377(3)
N21 C22 1.346(2)
N21 C26 1.349(2)
C22 C23 1.370(3)
C23 C24 1.381(4)
C24 C25 1.378(3)
C25 C26 1.395(3)
C26 C27 1.469(3)
C27 C32 1.393(3)
C27 C28 1.397(3)
C28 C29 1.385(3)
C29 C30 1.363(3)
C30 C31 1.393(3)
C31 C32 1.393(3)
O40 C41 1.235(3)
C41 O42 1.236(3)
C41 C43 1.530(3)
O45 C46 1.292(2)
C46 O47 1.214(2)
C46 C48 1.512(3)
C50 Cl3 1.728(3)
C50 Cl2 1.746(3)
C50 Cl1 1.755(3)
C60 Cl5 1.755(3)
C60 Cl4 1.758(3)
C60 Cl6 1.759(3)
C70 Cl9 1.735(3)
C70 Cl7 1.736(2)
C70 Cl8 1.764(3)
